data_4134153
loop_
_publ_author_name
'Wang, Ze-Shu'
'Chen, Yang-Bo'
'Zhang, Hao-Wen'
'Sun, Zhou'
'Zhu, Chunyin'
'Ye, Long-Wu'

_publ_section_title
;
 Ynamide Smiles Rearrangement Triggered by Visible-Light-Mediated
 Regioselective Ketyl-Ynamide Coupling: Rapid Access to Functionalized
 Indoles and Isoquinolines.
;
_journal_name_full 'Journal of the American Chemical Society'
_journal_paper_doi 10.1021/jacs.9b13975
_journal_year 2020
_chemical_formula_moiety 'C28 H20 Br N'
_chemical_formula_sum 'C28 H20 Br N'
_chemical_formula_weight 450.36
_space_group_crystal_system monoclinic
_space_group_IT_number 14
_space_group_name_Hall '-P 2yn'
_space_group_name_H-M_alt 'P 1 21/n 1'
_atom_sites_solution_hydrogens geom
_atom_sites_solution_primary direct
_audit_creation_date 2019-03-12
_audit_creation_method
;
Olex2 1.2
(compiled 2015.01.26 svn.r3150 for OlexSys, GUI svn.r4998)
;
_cell_angle_alpha 90
_cell_angle_beta 93.813(4)
_cell_angle_gamma 90
_cell_formula_units_Z 4
_cell_length_a 7.3665(3)
_cell_length_b 11.7506(5)
_cell_length_c 24.4058(9)
_cell_measurement_reflns_used 5736
_cell_measurement_temperature 100.01(10)
_cell_measurement_theta_max 29.6900
_cell_measurement_theta_min 3.7660
_cell_volume 2107.91(15)
_computing_cell_refinement 'CrysAlisPro 1.171.39.46e (Rigaku OD, 2018)'
_computing_data_collection 'CrysAlisPro 1.171.39.46e (Rigaku OD, 2018)'
_computing_data_reduction 'CrysAlisPro 1.171.39.46e (Rigaku OD, 2018)'
_computing_molecular_graphics 'Olex2 (Dolomanov et al., 2009)'
_computing_publication_material 'Olex2 (Dolomanov et al., 2009)'
_computing_structure_refinement 'ShelXL (Sheldrick, 2008)'
_computing_structure_solution 'ShelXT (Sheldrick, 2015)'
_diffrn_ambient_environment N~2~
_diffrn_ambient_temperature 100.01(10)
_diffrn_detector 'CCD plate'
_diffrn_detector_area_resol_mean 10.4741
_diffrn_detector_type Atlas
_diffrn_measured_fraction_theta_full 0.998
_diffrn_measured_fraction_theta_max 0.999
_diffrn_measurement_details
;
List of Runs (angles in degrees, time in seconds):

  # Type    Start    End  Width  t~exp~   \w     \q     \k     \f   Frames
--------------------------------------------------------------------------
  1  \w    -40.00  55.00   1.00   50.00    --  -14.16  77.00  90.00   95
  2  \w    -19.00  89.00   1.00   50.00    --   14.16  77.00-120.00  108
  3  \w     -2.00  91.00   1.00   50.00    --   14.16  77.00   0.00   93
;
_diffrn_measurement_device 'four-circle diffractometer'
_diffrn_measurement_device_type 'SuperNova, Dual, Cu at home/near, Atlas'
_diffrn_measurement_method '\w scans'
_diffrn_orient_matrix_type 'CrysAlisPro convention (1999,Acta A55,543-557)'
_diffrn_orient_matrix_UB_11 -0.0181856000
_diffrn_orient_matrix_UB_12 0.0592320000
_diffrn_orient_matrix_UB_13 0.0005694000
_diffrn_orient_matrix_UB_21 -0.0922827000
_diffrn_orient_matrix_UB_22 -0.0115369000
_diffrn_orient_matrix_UB_23 0.0046503000
_diffrn_orient_matrix_UB_31 0.0217680000
_diffrn_orient_matrix_UB_32 0.0006488000
_diffrn_orient_matrix_UB_33 0.0287413000
_diffrn_radiation_monochromator mirror
_diffrn_radiation_probe x-ray
_diffrn_radiation_type MoK\a
_diffrn_radiation_wavelength 0.71073
_diffrn_reflns_av_R_equivalents 0.0786
_diffrn_reflns_av_unetI/netI 0.0704
_diffrn_reflns_Laue_measured_fraction_full 0.998
_diffrn_reflns_Laue_measured_fraction_max 0.999
_diffrn_reflns_limit_h_max 7
_diffrn_reflns_limit_h_min -9
_diffrn_reflns_limit_k_max 14
_diffrn_reflns_limit_k_min -15
_diffrn_reflns_limit_l_max 31
_diffrn_reflns_limit_l_min -31
_diffrn_reflns_number 15433
_diffrn_reflns_point_group_measured_fraction_full 0.998
_diffrn_reflns_point_group_measured_fraction_max 0.999
_diffrn_reflns_theta_full 25.242
_diffrn_reflns_theta_max 27.484
_diffrn_reflns_theta_min 3.269
_diffrn_source 'micro-focus sealed X-ray tube'
_diffrn_source_type 'SuperNova (Mo) X-ray Source'
_exptl_absorpt_coefficient_mu 1.965
_exptl_absorpt_correction_T_max 1.00000
_exptl_absorpt_correction_T_min 0.48234
_exptl_absorpt_correction_type multi-scan
_exptl_absorpt_process_details
;
CrysAlisPro 1.171.39.46e (Rigaku Oxford Diffraction, 2018)
Empirical absorption correction using spherical harmonics,
 implemented in SCALE3 ABSPACK scaling algorithm.
;
_exptl_crystal_colour 'clear light colourless'
_exptl_crystal_colour_lustre clear
_exptl_crystal_colour_modifier light
_exptl_crystal_colour_primary colourless
_exptl_crystal_density_diffrn 1.419
_exptl_crystal_description block
_exptl_crystal_F_000 920
_exptl_crystal_size_max 0.1
_exptl_crystal_size_mid 0.1
_exptl_crystal_size_min 0.05
_refine_diff_density_max 0.875
_refine_diff_density_min -0.642
_refine_diff_density_rms 0.086
_refine_ls_extinction_method none
_refine_ls_goodness_of_fit_ref 1.033
_refine_ls_hydrogen_treatment constr
_refine_ls_matrix_type full
_refine_ls_number_parameters 271
_refine_ls_number_reflns 4824
_refine_ls_number_restraints 0
_refine_ls_restrained_S_all 1.033
_refine_ls_R_factor_all 0.0593
_refine_ls_R_factor_gt 0.0440
_refine_ls_shift/su_max 0.002
_refine_ls_shift/su_mean 0.000
_refine_ls_structure_factor_coef Fsqd
_refine_ls_weighting_details 'w=1/[\s^2^(Fo^2^)+(0.0417P)^2^+0.3871P] where P=(Fo^2^+2Fc^2^)/3'
_refine_ls_weighting_scheme calc
_refine_ls_wR_factor_gt 0.0951
_refine_ls_wR_factor_ref 0.1056
_reflns_Friedel_coverage 0.000
_reflns_number_gt 3798
_reflns_number_total 4824
_reflns_threshold_expression 'I > 2\s(I)'
_cod_data_source_file ja9b13975_si_003.cif
_cod_data_source_block wzs-20190311-1
_cod_original_cell_volume 2107.91(14)
_cod_database_code 4134153
_shelx_space_group_comment
;
The symmetry employed for this shelxl refinement is uniquely defined
by the following loop, which should always be used as a source of
symmetry information in preference to the above space-group names.
They are only intended as comments.
;
_reflns_odcompleteness_completeness 99.78
_reflns_odcompleteness_iscentric 1
_reflns_odcompleteness_theta 27.42
_olex2_refinement_description
;
1. Fixed Uiso
 At 1.2 times of:
  All C(H) groups
2.a Ternary CH refined with riding coordinates:
 C7(H7)
2.b Aromatic/amide H refined with riding coordinates:
 C2(H2), C3(H3), C5(H5), C6(H6), C9(H9), C10(H10), C11(H11), C12(H12),
 C13(H13), C15(H15), C19(H19), C20(H20), C21(H21), C22(H22), C24(H24), C25(H25),
  C26(H26), C27(H27), C28(H28)
;
_shelx_shelxl_version_number 2014/7
_olex2_submission_special_instructions 'No special instructions were received'
_oxdiff_exptl_absorpt_empirical_details
;
Empirical correction (ABSPACK) includes:
- Absorption correction using spherical harmonics
- Frame scaling
- Detector area scaling
;
_oxdiff_exptl_absorpt_empirical_full_max 2.796
_oxdiff_exptl_absorpt_empirical_full_min 0.191

loop_
_space_group_symop_operation_xyz
'x, y, z'
'-x+1/2, y+1/2, -z+1/2'
'-x, -y, -z'
'x-1/2, -y-1/2, z-1/2'

loop_
_atom_site_label
_atom_site_type_symbol
_atom_site_fract_x
_atom_site_fract_y
_atom_site_fract_z
_atom_site_U_iso_or_equiv
_atom_site_adp_type
_atom_site_occupancy
_atom_site_site_symmetry_order
_atom_site_calc_flag
_atom_site_refinement_flags_posn
Br1 Br 1.03542(3) 0.59429(2) 0.77244(2) 0.03196(11) Uani 1 1 d .
N1 N 0.4598(3) 0.60024(15) 0.55098(9) 0.0189(4) Uani 1 1 d .
C1 C 0.8066(3) 0.58467(19) 0.73183(11) 0.0219(6) Uani 1 1 d .
C2 C 0.6686(3) 0.6568(2) 0.74535(10) 0.0204(5) Uani 1 1 d .
H2 H 0.6853 0.7075 0.7745 0.025 Uiso 1 1 calc R
C3 C 0.5033(3) 0.65132(19) 0.71407(10) 0.0188(5) Uani 1 1 d .
H3 H 0.4090 0.6996 0.7224 0.023 Uiso 1 1 calc R
C4 C 0.4768(3) 0.57527(18) 0.67071(10) 0.0161(5) Uani 1 1 d .
C5 C 0.6189(3) 0.50233(19) 0.65919(10) 0.0194(5) Uani 1 1 d .
H5 H 0.6023 0.4501 0.6307 0.023 Uiso 1 1 calc R
C6 C 0.7841(3) 0.50654(19) 0.68958(10) 0.0221(5) Uani 1 1 d .
H6 H 0.8783 0.4577 0.6817 0.026 Uiso 1 1 calc R
C7 C 0.3008(3) 0.58019(18) 0.63453(10) 0.0160(5) Uani 1 1 d .
H7 H 0.2139 0.6241 0.6547 0.019 Uiso 1 1 calc R
C8 C 0.2122(3) 0.46518(18) 0.62125(9) 0.0157(5) Uani 1 1 d .
C9 C 0.0966(3) 0.4521(2) 0.57464(10) 0.0212(5) Uani 1 1 d .
H9 H 0.0839 0.5116 0.5495 0.025 Uiso 1 1 calc R
C10 C -0.0004(3) 0.3527(2) 0.56452(11) 0.0274(6) Uani 1 1 d .
H10 H -0.0776 0.3460 0.5329 0.033 Uiso 1 1 calc R
C11 C 0.0172(3) 0.2633(2) 0.60121(11) 0.0243(6) Uani 1 1 d .
H11 H -0.0478 0.1962 0.5946 0.029 Uiso 1 1 calc R
C12 C 0.1328(3) 0.2746(2) 0.64807(11) 0.0222(5) Uani 1 1 d .
H12 H 0.1454 0.2149 0.6730 0.027 Uiso 1 1 calc R
C13 C 0.2299(3) 0.37450(19) 0.65793(10) 0.0195(5) Uani 1 1 d .
H13 H 0.3076 0.3810 0.6894 0.023 Uiso 1 1 calc R
C14 C 0.3361(3) 0.64816(18) 0.58360(9) 0.0159(5) Uani 1 1 d .
C15 C 0.5033(3) 0.65589(19) 0.50743(10) 0.0198(5) Uani 1 1 d .
H15 H 0.5860 0.6223 0.4852 0.024 Uiso 1 1 calc R
C16 C 0.4324(3) 0.76447(18) 0.49179(10) 0.0182(5) Uani 1 1 d .
C17 C 0.3036(3) 0.81334(18) 0.52496(9) 0.0166(5) Uani 1 1 d .
C18 C 0.2537(3) 0.75160(18) 0.57198(10) 0.0155(5) Uani 1 1 d .
C19 C 0.4819(3) 0.8211(2) 0.44405(10) 0.0228(5) Uani 1 1 d .
H19 H 0.5660 0.7882 0.4221 0.027 Uiso 1 1 calc R
C20 C 0.4067(3) 0.9240(2) 0.42999(11) 0.0250(6) Uani 1 1 d .
H20 H 0.4393 0.9612 0.3985 0.030 Uiso 1 1 calc R
C21 C 0.2802(3) 0.9734(2) 0.46311(11) 0.0242(5) Uani 1 1 d .
H21 H 0.2304 1.0438 0.4534 0.029 Uiso 1 1 calc R
C22 C 0.2282(3) 0.92062(19) 0.50937(11) 0.0198(5) Uani 1 1 d .
H22 H 0.1434 0.9549 0.5306 0.024 Uiso 1 1 calc R
C23 C 0.1092(3) 0.79658(17) 0.60618(9) 0.0161(5) Uani 1 1 d .
C24 C -0.0682(3) 0.75652(18) 0.59843(10) 0.0197(5) Uani 1 1 d .
H24 H -0.0962 0.7019 0.5716 0.024 Uiso 1 1 calc R
C25 C -0.2036(3) 0.79647(19) 0.62991(11) 0.0230(5) Uani 1 1 d .
H25 H -0.3218 0.7691 0.6241 0.028 Uiso 1 1 calc R
C26 C -0.1631(4) 0.8773(2) 0.67018(11) 0.0251(6) Uani 1 1 d .
H26 H -0.2534 0.9038 0.6918 0.030 Uiso 1 1 calc R
C27 C 0.0126(4) 0.9182(2) 0.67799(12) 0.0296(6) Uani 1 1 d .
H27 H 0.0401 0.9727 0.7049 0.036 Uiso 1 1 calc R
C28 C 0.1481(3) 0.8787(2) 0.64616(11) 0.0239(6) Uani 1 1 d .
H28 H 0.2656 0.9073 0.6516 0.029 Uiso 1 1 calc R

loop_
_atom_site_aniso_label
_atom_site_aniso_U_11
_atom_site_aniso_U_22
_atom_site_aniso_U_33
_atom_site_aniso_U_23
_atom_site_aniso_U_13
_atom_site_aniso_U_12
Br1 0.02030(15) 0.0515(2) 0.02315(18) 0.00813(12) -0.00588(12) -0.00828(10)
N1 0.0203(10) 0.0204(10) 0.0161(11) -0.0028(8) 0.0025(8) 0.0007(7)
C1 0.0174(11) 0.0292(13) 0.0183(13) 0.0109(10) -0.0054(10) -0.0069(9)
C2 0.0253(12) 0.0249(12) 0.0112(12) 0.0012(10) 0.0012(10) -0.0073(9)
C3 0.0206(11) 0.0208(11) 0.0151(12) 0.0030(10) 0.0018(10) -0.0004(9)
C4 0.0191(11) 0.0167(11) 0.0123(12) 0.0033(9) -0.0001(9) -0.0021(8)
C5 0.0206(11) 0.0201(11) 0.0175(13) 0.0003(10) 0.0015(10) -0.0015(9)
C6 0.0185(11) 0.0246(12) 0.0232(14) 0.0054(11) 0.0023(10) 0.0016(9)
C7 0.0187(11) 0.0188(11) 0.0105(12) -0.0004(9) 0.0001(9) 0.0030(8)
C8 0.0154(10) 0.0173(11) 0.0149(12) -0.0005(10) 0.0037(9) -0.0009(8)
C9 0.0264(12) 0.0214(12) 0.0155(13) 0.0045(10) -0.0005(10) -0.0035(9)
C10 0.0287(13) 0.0340(14) 0.0186(14) -0.0003(12) -0.0043(11) -0.0096(11)
C11 0.0273(13) 0.0228(12) 0.0232(14) -0.0047(11) 0.0044(11) -0.0080(10)
C12 0.0209(11) 0.0218(12) 0.0242(14) 0.0039(11) 0.0049(10) 0.0005(9)
C13 0.0186(11) 0.0230(11) 0.0169(13) 0.0008(10) 0.0001(10) 0.0018(9)
C14 0.0182(11) 0.0163(10) 0.0130(12) -0.0029(9) -0.0003(9) -0.0015(8)
C15 0.0192(11) 0.0217(12) 0.0190(13) -0.0057(10) 0.0052(10) -0.0005(9)
C16 0.0186(11) 0.0193(11) 0.0166(12) -0.0031(10) 0.0000(10) -0.0036(9)
C17 0.0194(11) 0.0178(11) 0.0123(12) -0.0023(9) -0.0025(9) -0.0038(9)
C18 0.0160(10) 0.0161(10) 0.0144(12) -0.0033(9) -0.0002(9) -0.0028(8)
C19 0.0249(12) 0.0276(13) 0.0165(13) -0.0025(11) 0.0050(10) -0.0048(10)
C20 0.0298(13) 0.0277(13) 0.0176(14) 0.0058(11) 0.0025(11) -0.0066(10)
C21 0.0296(13) 0.0199(11) 0.0227(14) 0.0029(11) -0.0012(11) -0.0026(10)
C22 0.0232(12) 0.0202(11) 0.0159(13) 0.0000(10) 0.0002(10) -0.0020(9)
C23 0.0209(11) 0.0141(10) 0.0131(12) 0.0028(9) 0.0001(9) 0.0014(8)
C24 0.0245(12) 0.0165(11) 0.0180(13) -0.0016(10) 0.0013(10) 0.0002(9)
C25 0.0227(12) 0.0222(12) 0.0246(14) 0.0030(11) 0.0061(10) 0.0007(9)
C26 0.0333(14) 0.0235(12) 0.0198(14) 0.0047(11) 0.0116(11) 0.0082(10)
C27 0.0371(15) 0.0272(13) 0.0243(15) -0.0114(11) -0.0003(12) 0.0057(11)
C28 0.0233(12) 0.0246(12) 0.0235(14) -0.0056(11) -0.0002(11) 0.0001(10)

loop_
_atom_type_symbol
_atom_type_description
_atom_type_scat_dispersion_real
_atom_type_scat_dispersion_imag
_atom_type_scat_source
C C 0.0033 0.0016 'International Tables Vol C Tables 4.2.6.8 and 6.1.1.4'
H H 0.0000 0.0000 'International Tables Vol C Tables 4.2.6.8 and 6.1.1.4'
Br Br -0.2901 2.4595 'International Tables Vol C Tables 4.2.6.8 and 6.1.1.4'
N N 0.0061 0.0033 'International Tables Vol C Tables 4.2.6.8 and 6.1.1.4'

loop_
_geom_angle_atom_site_label_1
_geom_angle_atom_site_label_2
_geom_angle_atom_site_label_3
_geom_angle
C15 N1 C14 118.41(19)
C2 C1 Br1 118.74(18)
C2 C1 C6 122.2(2)
C6 C1 Br1 119.11(18)
C1 C2 H2 120.9
C1 C2 C3 118.1(2)
C3 C2 H2 120.9
C2 C3 H3 119.3
C4 C3 C2 121.3(2)
C4 C3 H3 119.3
C3 C4 C5 118.6(2)
C3 C4 C7 119.3(2)
C5 C4 C7 121.9(2)
C4 C5 H5 119.5
C6 C5 C4 121.0(2)
C6 C5 H5 119.5
C1 C6 C5 118.8(2)
C1 C6 H6 120.6
C5 C6 H6 120.6
C4 C7 H7 106.8
C4 C7 C8 115.20(17)
C8 C7 H7 106.8
C14 C7 C4 108.09(18)
C14 C7 H7 106.8
C14 C7 C8 112.78(19)
C9 C8 C7 120.3(2)
C9 C8 C13 118.1(2)
C13 C8 C7 121.4(2)
C8 C9 H9 119.2
C8 C9 C10 121.5(2)
C10 C9 H9 119.2
C9 C10 H10 119.9
C11 C10 C9 120.1(2)
C11 C10 H10 119.9
C10 C11 H11 120.4
C10 C11 C12 119.2(2)
C12 C11 H11 120.4
C11 C12 H12 119.8
C11 C12 C13 120.4(2)
C13 C12 H12 119.8
C8 C13 H13 119.6
C12 C13 C8 120.7(2)
C12 C13 H13 119.6
N1 C14 C7 114.66(18)
N1 C14 C18 122.9(2)
C18 C14 C7 122.4(2)
N1 C15 H15 117.9
N1 C15 C16 124.2(2)
C16 C15 H15 117.9
C17 C16 C15 117.4(2)
C17 C16 C19 120.2(2)
C19 C16 C15 122.3(2)
C16 C17 C18 118.3(2)
C16 C17 C22 118.3(2)
C22 C17 C18 123.4(2)
C14 C18 C17 118.7(2)
C14 C18 C23 121.2(2)
C17 C18 C23 120.10(19)
C16 C19 H19 119.9
C20 C19 C16 120.2(2)
C20 C19 H19 119.9
C19 C20 H20 120.1
C19 C20 C21 119.8(2)
C21 C20 H20 120.1
C20 C21 H21 119.2
C22 C21 C20 121.6(2)
C22 C21 H21 119.2
C17 C22 H22 120.1
C21 C22 C17 119.9(2)
C21 C22 H22 120.1
C24 C23 C18 120.2(2)
C28 C23 C18 121.2(2)
C28 C23 C24 118.6(2)
C23 C24 H24 119.5
C25 C24 C23 121.1(2)
C25 C24 H24 119.5
C24 C25 H25 120.1
C24 C25 C26 119.9(2)
C26 C25 H25 120.1
C25 C26 H26 120.3
C27 C26 C25 119.5(2)
C27 C26 H26 120.3
C26 C27 H27 119.7
C26 C27 C28 120.6(2)
C28 C27 H27 119.7
C23 C28 H28 119.9
C27 C28 C23 120.3(2)
C27 C28 H28 119.9

loop_
_geom_bond_atom_site_label_1
_geom_bond_atom_site_label_2
_geom_bond_distance
Br1 C1 1.901(2)
N1 C14 1.370(3)
N1 C15 1.306(3)
C1 C2 1.380(3)
C1 C6 1.382(3)
C2 H2 0.9300
C2 C3 1.395(3)
C3 H3 0.9300
C3 C4 1.389(3)
C4 C5 1.396(3)
C4 C7 1.520(3)
C5 H5 0.9300
C5 C6 1.383(3)
C6 H6 0.9300
C7 H7 0.9800
C7 C8 1.526(3)
C7 C14 1.514(3)
C8 C9 1.383(3)
C8 C13 1.392(3)
C9 H9 0.9300
C9 C10 1.384(3)
C10 H10 0.9300
C10 C11 1.381(4)
C11 H11 0.9300
C11 C12 1.386(3)
C12 H12 0.9300
C12 C13 1.387(3)
C13 H13 0.9300
C14 C18 1.380(3)
C15 H15 0.9300
C15 C16 1.421(3)
C16 C17 1.410(3)
C16 C19 1.411(3)
C17 C18 1.426(3)
C17 C22 1.419(3)
C18 C23 1.492(3)
C19 H19 0.9300
C19 C20 1.364(3)
C20 H20 0.9300
C20 C21 1.399(4)
C21 H21 0.9300
C21 C22 1.365(4)
C22 H22 0.9300
C23 C24 1.390(3)
C23 C28 1.388(3)
C24 H24 0.9300
C24 C25 1.381(3)
C25 H25 0.9300
C25 C26 1.385(4)
C26 H26 0.9300
C26 C27 1.381(4)
C27 H27 0.9300
C27 C28 1.385(4)
C28 H28 0.9300
